data_4349015
loop_
_publ_author_name
'Fanna, Daniel J.'
'Zhang, Yingjie'
'Li, Li'
'Karatchevtseva, Inna'
'Shepherd, Nicholas D.'
'Azim, Abdul'
'Price, Jason R.'
'Aldrich-Wright, Janice'
'Reynolds, Jason K.'
'Li, Feng'

_publ_section_title
;
 3d transition metal complexes with a julolidine--quinoline based ligand:
 structures, spectroscopy and optical properties
;
_journal_issue 2
_journal_name_full 'Inorganic Chemistry Frontiers'
_journal_page_first 286
_journal_paper_doi 10.1039/C5QI00200A
_journal_volume 3
_journal_year 2016
_chemical_formula_moiety 'C48 H46 N6 O6 Zn2, C H4 O'
_chemical_formula_sum 'C49 H50 N6 O7 Zn2'
_chemical_formula_weight 965.69
_space_group_crystal_system triclinic
_space_group_IT_number 2
_space_group_name_Hall '-P 1'
_space_group_name_H-M_alt 'P -1'
_atom_sites_solution_hydrogens geom
_audit_creation_date 2015-10-09
_audit_creation_method
;
Olex2 1.2
(compiled 2015.09.21 svn.r3230 for OlexSys, GUI svn.r5103)
;
_audit_update_record
;
2015-10-09 deposited with the CCDC.
2015-12-04 downloaded from the CCDC.
;
_cell_angle_alpha 87.20(3)
_cell_angle_beta 88.48(3)
_cell_angle_gamma 89.90(3)
_cell_formula_units_Z 4
_cell_length_a 12.804(3)
_cell_length_b 17.462(3)
_cell_length_c 19.515(4)
_cell_measurement_temperature 100(2)
_cell_volume 4356.5(16)
_computing_cell_refinement 'XDS (Kabsch, 1993)'
_computing_data_collection 'BlueIce (McPhillips, et al., 2002)'
_computing_data_reduction 'XDS (Kabsch, 1993)'
_computing_molecular_graphics 'Olex2 (Dolomanov et al., 2009)'
_computing_publication_material 'Olex2 (Dolomanov et al., 2009)'
_computing_structure_refinement 'XL (Sheldrick, 2008)'
_computing_structure_solution 'ShelXT (Sheldrick, 2015)'
_diffrn_ambient_temperature 100(2)
_diffrn_measured_fraction_theta_full 0.897
_diffrn_measured_fraction_theta_max 0.885
_diffrn_measurement_device_type 'ADSC Quantum Detector'
_diffrn_measurement_method '\p  scans'
_diffrn_radiation_type 'silicon double crystal monochromated synchrotron'
_diffrn_radiation_wavelength 0.71074
_diffrn_reflns_av_R_equivalents 0.0488
_diffrn_reflns_av_unetI/netI 0.0407
_diffrn_reflns_Laue_measured_fraction_full 0.897
_diffrn_reflns_Laue_measured_fraction_max 0.885
_diffrn_reflns_limit_h_max 18
_diffrn_reflns_limit_h_min -18
_diffrn_reflns_limit_k_max 24
_diffrn_reflns_limit_k_min -24
_diffrn_reflns_limit_l_max 27
_diffrn_reflns_limit_l_min -27
_diffrn_reflns_number 85475
_diffrn_reflns_point_group_measured_fraction_full 0.897
_diffrn_reflns_point_group_measured_fraction_max 0.885
_diffrn_reflns_theta_full 26.000
_diffrn_reflns_theta_max 30.069
_diffrn_reflns_theta_min 1.045
_diffrn_source 'Australian Synchrotron MX1'
_exptl_absorpt_coefficient_mu 1.162
_exptl_crystal_colour grey
_exptl_crystal_density_diffrn 1.472
_exptl_crystal_description prism
_exptl_crystal_F_000 2008
_exptl_crystal_size_max 0.030
_exptl_crystal_size_mid 0.015
_exptl_crystal_size_min 0.010
_refine_diff_density_max 2.568
_refine_diff_density_min -0.976
_refine_diff_density_rms 0.153
_refine_ls_extinction_method none
_refine_ls_goodness_of_fit_ref 1.085
_refine_ls_hydrogen_treatment constr
_refine_ls_matrix_type full
_refine_ls_number_parameters 1161
_refine_ls_number_reflns 22649
_refine_ls_number_restraints 0
_refine_ls_restrained_S_all 1.085
_refine_ls_R_factor_all 0.0691
_refine_ls_R_factor_gt 0.0620
_refine_ls_shift/su_max 0.001
_refine_ls_shift/su_mean 0.000
_refine_ls_structure_factor_coef Fsqd
_refine_ls_weighting_details 'w=1/[\s^2^(Fo^2^)+(0.0902P)^2^+11.5914P] where P=(Fo^2^+2Fc^2^)/3'
_refine_ls_weighting_scheme calc
_refine_ls_wR_factor_gt 0.1658
_refine_ls_wR_factor_ref 0.1704
_reflns_Friedel_coverage 0.000
_reflns_number_gt 19771
_reflns_number_total 22649
_reflns_threshold_expression 'I > 2\s(I)'
_cod_data_source_file c5qi00200a2.cif
_cod_data_source_block p-1
_cod_original_cell_volume 4356.5(15)
_cod_database_code 4349015
_shelxl_version_number 2014-3
_shelx_space_group_comment
;
The symmetry employed for this shelxl refinement is uniquely defined
by the following loop, which should always be used as a source of
symmetry information in preference to the above space-group names.
They are only intended as comments.
;
_olex2_refinement_description
;
1. Fixed Uiso
 At 1.2 times of:
  All C(H) groups, All C(H,H) groups
 At 1.5 times of:
  All C(H,H,H) groups, All O(H) groups
2.a Secondary CH2 refined with riding coordinates:
 C14A(H14A,H14B), C15A(H15A,H15B), C16A(H16A,H16B), C17A(H17A,H17B), C18A(H18A,
 H18B), C19A(H19A,H19B), C14B(H14C,H14D), C15B(H15C,H15D), C16B(H16C,H16D),
 C17B(H17C,H17D), C18B(H18C,H18D), C19B(H19C,H19D), C14C(H14E,H14F), C15C(H15E,
 H15F), C16C(H16E,H16F), C17C(H17E,H17F), C18C(H18E,H18F), C19C(H19E,H19F),
 C14D(H14G,H14H), C15D(H15G,H15H), C16D(H16G,H16H), C17D(H17G,H17H), C18D(H18G,
 H18H), C19D(H19G,H19H)
2.b Aromatic/amide H refined with riding coordinates:
 C1A(H1A), C2A(H2A), C3A(H3A), C5A(H5A), C6A(H6A), C7A(H7A), C10A(H10A),
 C12A(H12A), C1B(H1B), C2B(H2B), C3B(H3B), C5B(H5B), C6B(H6B), C7B(H7B),
 C10B(H10B), C12B(H12B), C1C(H1C), C2C(H2C), C3C(H3C), C5C(H5C), C6C(H6C),
 C7C(H7C), C10C(H10C), C12C(H12C), C1D(H1D), C2D(H2D), C3D(H3D), C5D(H5D),
 C6D(H6D), C7D(H7D), C10D(H10D), C12D(H12D)
2.c Idealised Me refined as rotating group:
 C2AA(H2AA,H2AB,H2AC), C2BB(H2BA,H2BB,H2BC), C2CC(H2CA,H2CB,H2CC), C2DD(H2DA,
 H2DB,H2DC), C1S(H1SA,H1SB,H1SC), C2S(H2SA,H2SB,H2SC)
2.d Idealised tetrahedral OH refined as rotating group:
 O1S(H1S), O2S(H2S)
;
_olex2_submission_special_instructions 'No special instructions were received'

loop_
_space_group_symop_operation_xyz
'x, y, z'
'-x, -y, -z'

loop_
_atom_site_label
_atom_site_type_symbol
_atom_site_fract_x
_atom_site_fract_y
_atom_site_fract_z
_atom_site_U_iso_or_equiv
_atom_site_adp_type
_atom_site_occupancy
_atom_site_site_symmetry_order
_atom_site_calc_flag
_atom_site_refinement_flags_posn
Zn1A Zn 0.39530(3) 0.94287(2) 0.14994(2) 0.01199(8) Uani 1 1 d .
O1A O 0.4479(2) 0.83948(13) 0.13103(11) 0.0178(4) Uani 1 1 d .
N1A N 0.3091(2) 1.04746(15) 0.15223(13) 0.0153(5) Uani 1 1 d .
N2A N 0.3764(2) 0.96720(14) 0.04706(13) 0.0129(5) Uani 1 1 d .
N3A N 0.5505(2) 0.61847(16) 0.01377(15) 0.0193(5) Uani 1 1 d .
C1A C 0.2761(3) 1.08459(19) 0.20583(17) 0.0202(6) Uani 1 1 d .
H1A H 0.2839 1.0615 0.2493 0.024 Uiso 1 1 calc R
C2A C 0.2295(3) 1.1574(2) 0.20047(17) 0.0232(7) Uani 1 1 d .
H2A H 0.2064 1.1812 0.2397 0.028 Uiso 1 1 calc R
C3A C 0.2185(3) 1.19298(18) 0.13675(17) 0.0185(6) Uani 1 1 d .
H3A H 0.1884 1.2414 0.1324 0.022 Uiso 1 1 calc R
C4A C 0.2534(2) 1.15527(17) 0.07789(15) 0.0143(5) Uani 1 1 d .
C5A C 0.2456(2) 1.18802(18) 0.01042(16) 0.0173(6) Uani 1 1 d .
H5A H 0.2173 1.2367 0.0032 0.021 Uiso 1 1 calc R
C6A C 0.2801(3) 1.14757(18) -0.04405(16) 0.0180(6) Uani 1 1 d .
H6A H 0.2748 1.1693 -0.0883 0.022 Uiso 1 1 calc R
C7A C 0.3234(2) 1.07370(18) -0.03473(16) 0.0164(6) Uani 1 1 d .
H7A H 0.3461 1.0474 -0.0727 0.020 Uiso 1 1 calc R
C8A C 0.3322(2) 1.04001(16) 0.03031(15) 0.0128(5) Uani 1 1 d .
C9A C 0.2976(2) 1.08092(16) 0.08786(15) 0.0128(5) Uani 1 1 d .
C10A C 0.4047(2) 0.92209(17) -0.00168(15) 0.0133(5) Uani 1 1 d .
H10A H 0.3977 0.9414 -0.0466 0.016 Uiso 1 1 calc R
C11A C 0.4448(2) 0.84653(17) 0.00732(15) 0.0132(5) Uani 1 1 d .
C12A C 0.4679(2) 0.80756(18) -0.05331(15) 0.0153(5) Uani 1 1 d .
H12A H 0.4585 0.8336 -0.0954 0.018 Uiso 1 1 calc R
C13A C 0.5032(2) 0.73369(18) -0.05314(16) 0.0161(6) Uani 1 1 d .
C14A C 0.5285(3) 0.69554(19) -0.11931(17) 0.0207(6) Uani 1 1 d .
H14A H 0.5984 0.7100 -0.1354 0.025 Uiso 1 1 calc R
H14B H 0.4798 0.7130 -0.1540 0.025 Uiso 1 1 calc R
C15A C 0.5220(3) 0.6088(2) -0.10921(18) 0.0225(6) Uani 1 1 d .
H15A H 0.4499 0.5934 -0.1005 0.027 Uiso 1 1 calc R
H15B H 0.5474 0.5850 -0.1504 0.027 Uiso 1 1 calc R
C16A C 0.5875(3) 0.5831(2) -0.04903(19) 0.0232(7) Uani 1 1 d .
H16A H 0.5840 0.5278 -0.0424 0.028 Uiso 1 1 calc R
H16B H 0.6598 0.5972 -0.0586 0.028 Uiso 1 1 calc R
C17A C 0.5912(3) 0.5855(2) 0.07720(18) 0.0230(7) Uani 1 1 d .
H17A H 0.6598 0.6067 0.0846 0.028 Uiso 1 1 calc R
H17B H 0.5984 0.5305 0.0742 0.028 Uiso 1 1 calc R
C18A C 0.5181(3) 0.60287(19) 0.13679(18) 0.0224(7) Uani 1 1 d .
H18A H 0.5446 0.5796 0.1790 0.027 Uiso 1 1 calc R
H18B H 0.4496 0.5816 0.1296 0.027 Uiso 1 1 calc R
C19A C 0.5100(3) 0.68934(18) 0.14224(17) 0.0200(6) Uani 1 1 d .
H19A H 0.4511 0.7010 0.1722 0.024 Uiso 1 1 calc R
H19B H 0.5727 0.7080 0.1627 0.024 Uiso 1 1 calc R
C20A C 0.4965(2) 0.73032(17) 0.07331(15) 0.0141(5) Uani 1 1 d .
C21A C 0.5174(2) 0.69375(17) 0.01183(16) 0.0149(5) Uani 1 1 d .
C22A C 0.4624(2) 0.80756(17) 0.07250(15) 0.0139(5) Uani 1 1 d .
O1AA O 0.36306(17) 0.91086(12) 0.25182(11) 0.0138(4) Uani 1 1 d .
O2AA O 0.2243(2) 0.86959(17) 0.20176(15) 0.0308(6) Uani 1 1 d .
C1AA C 0.2747(3) 0.87523(19) 0.25350(17) 0.0183(6) Uani 1 1 d .
C2AA C 0.2392(4) 0.8406(3) 0.3224(2) 0.0346(10) Uani 1 1 d .
H2AA H 0.2893 0.8031 0.3380 0.052 Uiso 1 1 calc GR
H2AB H 0.1726 0.8164 0.3183 0.052 Uiso 1 1 calc GR
H2AC H 0.2332 0.8801 0.3548 0.052 Uiso 1 1 calc GR
O1BB O 0.53752(18) 0.99617(13) 0.17148(11) 0.0162(4) Uani 1 1 d .
O2BB O 0.53165(19) 1.02704(13) 0.28201(11) 0.0175(4) Uani 1 1 d .
C1BB C 0.5705(2) 1.02990(18) 0.22129(16) 0.0167(6) Uani 1 1 d .
C2BB C 0.6678(3) 1.0793(3) 0.21040(19) 0.0319(9) Uani 1 1 d .
H2BA H 0.7234 1.0574 0.2370 0.048 Uiso 1 1 calc GR
H2BB H 0.6531 1.1301 0.2247 0.048 Uiso 1 1 calc GR
H2BC H 0.6883 1.0815 0.1627 0.048 Uiso 1 1 calc GR
Zn1B Zn 0.44522(3) 0.94392(2) 0.33186(2) 0.01218(8) Uani 1 1 d .
O1B O 0.33126(17) 1.01248(13) 0.36612(11) 0.0159(4) Uani 1 1 d .
N1B N 0.5661(2) 0.85814(15) 0.31548(13) 0.0153(5) Uani 1 1 d .
N2B N 0.4767(2) 0.90703(14) 0.43008(13) 0.0129(5) Uani 1 1 d .
N3B N 0.0623(2) 1.10812(17) 0.51091(15) 0.0202(5) Uani 1 1 d .
C1B C 0.6076(3) 0.8348(2) 0.25684(16) 0.0190(6) Uani 1 1 d .
H1B H 0.5783 0.8522 0.2159 0.023 Uiso 1 1 calc R
C2B C 0.6938(3) 0.7851(2) 0.25409(17) 0.0202(6) Uani 1 1 d .
H2B H 0.7220 0.7714 0.2120 0.024 Uiso 1 1 calc R
C3B C 0.7360(3) 0.75694(19) 0.31400(17) 0.0186(6) Uani 1 1 d .
H3B H 0.7922 0.7232 0.3129 0.022 Uiso 1 1 calc R
C4B C 0.6936(2) 0.77949(17) 0.37746(16) 0.0146(5) Uani 1 1 d .
C5B C 0.7326(2) 0.75260(18) 0.44125(17) 0.0173(6) Uani 1 1 d .
H5B H 0.7881 0.7182 0.4431 0.021 Uiso 1 1 calc R
C6B C 0.6873(2) 0.77812(19) 0.50064(16) 0.0175(6) Uani 1 1 d .
H6B H 0.7130 0.7606 0.5427 0.021 Uiso 1 1 calc R
C7B C 0.6033(2) 0.82997(17) 0.49944(15) 0.0139(5) Uani 1 1 d .
H7B H 0.5752 0.8466 0.5406 0.017 Uiso 1 1 calc R
C8B C 0.5615(2) 0.85669(16) 0.43802(15) 0.0124(5) Uani 1 1 d .
C9B C 0.6084(2) 0.83138(16) 0.37577(15) 0.0127(5) Uani 1 1 d .
C10B C 0.4209(2) 0.92577(17) 0.48457(15) 0.0143(5) Uani 1 1 d .
H10B H 0.4417 0.9041 0.5265 0.017 Uiso 1 1 calc R
C11B C 0.3337(2) 0.97477(17) 0.48639(15) 0.0134(5) Uani 1 1 d .
C12B C 0.2840(3) 0.98404(18) 0.55182(16) 0.0165(6) Uani 1 1 d .
H12B H 0.3127 0.9590 0.5900 0.020 Uiso 1 1 calc R
C13B C 0.1970(3) 1.02739(18) 0.56155(16) 0.0172(6) Uani 1 1 d .
C14B C 0.1489(3) 1.0344(2) 0.63302(17) 0.0221(6) Uani 1 1 d .
H14C H 0.2041 1.0424 0.6650 0.027 Uiso 1 1 calc R
H14D H 0.1139 0.9868 0.6471 0.027 Uiso 1 1 calc R
C15B C 0.0708(3) 1.1001(2) 0.63650(19) 0.0257(7) Uani 1 1 d .
H15C H 0.0289 1.0943 0.6786 0.031 Uiso 1 1 calc R
H15D H 0.1079 1.1485 0.6367 0.031 Uiso 1 1 calc R
C16B C 0.0011(3) 1.1002(2) 0.57579(19) 0.0250(7) Uani 1 1 d .
H16C H -0.0384 1.0528 0.5771 0.030 Uiso 1 1 calc R
H16D H -0.0481 1.1424 0.5782 0.030 Uiso 1 1 calc R
C17B C 0.0042(3) 1.1340(2) 0.45141(19) 0.0247(7) Uani 1 1 d .
H17C H -0.0445 1.1739 0.4640 0.030 Uiso 1 1 calc R
H17D H -0.0356 1.0917 0.4351 0.030 Uiso 1 1 calc R
C18B C 0.0782(3) 1.1649(2) 0.39481(19) 0.0259(7) Uani 1 1 d .
H18C H 0.1143 1.2095 0.4101 0.031 Uiso 1 1 calc R
H18D H 0.0386 1.1806 0.3548 0.031 Uiso 1 1 calc R
C19B C 0.1580(3) 1.1041(2) 0.37543(17) 0.0197(6) Uani 1 1 d .
H19C H 0.1256 1.0682 0.3461 0.024 Uiso 1 1 calc R
H19D H 0.2156 1.1286 0.3496 0.024 Uiso 1 1 calc R
C20B C 0.1999(2) 1.06069(17) 0.43775(16) 0.0152(5) Uani 1 1 d .
C21B C 0.1515(2) 1.06557(17) 0.50310(16) 0.0159(6) Uani 1 1 d .
C22B C 0.2906(2) 1.01549(17) 0.42777(15) 0.0133(5) Uani 1 1 d .
Zn1C Zn 0.04329(3) 0.43799(2) 0.32693(2) 0.01233(8) Uani 1 1 d .
O1C O 0.15547(18) 0.51023(13) 0.35178(11) 0.0161(4) Uani 1 1 d .
N1C N -0.0706(2) 0.34584(15) 0.31995(13) 0.0152(5) Uani 1 1 d .
N2C N 0.0209(2) 0.40334(15) 0.42704(13) 0.0137(5) Uani 1 1 d .
N3C N 0.4294(2) 0.61704(16) 0.47657(15) 0.0188(5) Uani 1 1 d .
C1C C -0.1121(3) 0.3184(2) 0.26491(17) 0.0215(7) Uani 1 1 d .
H1C H -0.0840 0.3334 0.2219 0.026 Uiso 1 1 calc R
C2C C -0.1975(3) 0.2673(2) 0.26899(18) 0.0260(7) Uani 1 1 d .
H2C H -0.2258 0.2499 0.2292 0.031 Uiso 1 1 calc R
C3C C -0.2382(3) 0.2434(2) 0.33183(18) 0.0216(7) Uani 1 1 d .
H3C H -0.2940 0.2093 0.3351 0.026 Uiso 1 1 calc R
C4C C -0.1950(2) 0.27085(17) 0.39185(16) 0.0153(5) Uani 1 1 d .
C5C C -0.2332(2) 0.24913(18) 0.45895(17) 0.0172(6) Uani 1 1 d .
H5C H -0.2882 0.2146 0.4653 0.021 Uiso 1 1 calc R
C6C C -0.1875(2) 0.27993(18) 0.51448(16) 0.0170(6) Uani 1 1 d .
H6C H -0.2129 0.2663 0.5585 0.020 Uiso 1 1 calc R
C7C C -0.1032(2) 0.33144(18) 0.50628(16) 0.0162(6) Uani 1 1 d .
H7C H -0.0745 0.3515 0.5448 0.019 Uiso 1 1 calc R
C8C C -0.0624(2) 0.35270(17) 0.44175(15) 0.0128(5) Uani 1 1 d .
C9C C -0.1102(2) 0.32263(17) 0.38343(15) 0.0136(5) Uani 1 1 d .
C10C C 0.0814(2) 0.42235(17) 0.47704(15) 0.0148(5) Uani 1 1 d .
H10C H 0.0658 0.4002 0.5204 0.018 Uiso 1 1 calc R
C11C C 0.1674(2) 0.47281(17) 0.47169(15) 0.0138(5) Uani 1 1 d .
C12C C 0.2222(2) 0.48370(18) 0.53323(16) 0.0161(6) Uani 1 1 d .
H12C H 0.1997 0.4566 0.5731 0.019 Uiso 1 1 calc R
C13C C 0.3053(2) 0.53134(18) 0.53677(16) 0.0157(5) Uani 1 1 d .
C14C C 0.3556(3) 0.5449(2) 0.60426(16) 0.0197(6) Uani 1 1 d .
H14E H 0.3519 0.4982 0.6334 0.024 Uiso 1 1 calc R
H14F H 0.3175 0.5846 0.6274 0.024 Uiso 1 1 calc R
C15C C 0.4688(3) 0.5688(2) 0.59342(18) 0.0212(6) Uani 1 1 d .
H15E H 0.5096 0.5263 0.5768 0.025 Uiso 1 1 calc R
H15F H 0.4972 0.5831 0.6366 0.025 Uiso 1 1 calc R
C16C C 0.4749(3) 0.6363(2) 0.54151(18) 0.0226(7) Uani 1 1 d .
H16E H 0.4379 0.6796 0.5598 0.027 Uiso 1 1 calc R
H16F H 0.5474 0.6510 0.5335 0.027 Uiso 1 1 calc R
C17C C 0.4567(3) 0.6692(2) 0.41828(19) 0.0237(7) Uani 1 1 d .
H17E H 0.5291 0.6847 0.4212 0.028 Uiso 1 1 calc R
H17F H 0.4136 0.7148 0.4200 0.028 Uiso 1 1 calc R
C18C C 0.4414(3) 0.6319(2) 0.35080(18) 0.0228(7) Uani 1 1 d .
H18E H 0.4895 0.5892 0.3469 0.027 Uiso 1 1 calc R
H18F H 0.4563 0.6687 0.3130 0.027 Uiso 1 1 calc R
C19C C 0.3289(3) 0.60323(19) 0.34696(16) 0.0191(6) Uani 1 1 d .
H19E H 0.2832 0.6466 0.3375 0.023 Uiso 1 1 calc R
H19F H 0.3243 0.5692 0.3093 0.023 Uiso 1 1 calc R
C20C C 0.2923(2) 0.56127(17) 0.41247(15) 0.0143(5) Uani 1 1 d .
C21C C 0.3431(2) 0.57089(17) 0.47467(16) 0.0150(5) Uani 1 1 d .
C22C C 0.2028(2) 0.51426(17) 0.40985(15) 0.0133(5) Uani 1 1 d .
O1CC O -0.06179(18) 0.48864(13) 0.17470(11) 0.0166(4) Uani 1 1 d .
O2CC O -0.05516(19) 0.51638(13) 0.28589(11) 0.0173(4) Uani 1 1 d .
C1CC C -0.0972(2) 0.51851(18) 0.22700(16) 0.0157(6) Uani 1 1 d .
C2CC C -0.2000(3) 0.5614(3) 0.22236(19) 0.0300(8) Uani 1 1 d .
H2CA H -0.2067 0.5839 0.1768 0.045 Uiso 1 1 calc GR
H2CB H -0.2017 0.6010 0.2548 0.045 Uiso 1 1 calc GR
H2CC H -0.2567 0.5264 0.2325 0.045 Uiso 1 1 calc GR
O1DD O 0.11723(17) 0.40722(13) 0.24058(11) 0.0154(4) Uani 1 1 d .
O2DD O 0.2488(2) 0.38107(17) 0.17237(15) 0.0299(6) Uani 1 1 d .
C1DD C 0.2107(3) 0.38212(19) 0.23105(18) 0.0200(6) Uani 1 1 d .
C2DD C 0.2700(4) 0.3545(3) 0.2924(2) 0.0387(10) Uani 1 1 d .
H2DA H 0.2832 0.3968 0.3206 0.058 Uiso 1 1 calc GR
H2DB H 0.3352 0.3326 0.2777 0.058 Uiso 1 1 calc GR
H2DC H 0.2297 0.3163 0.3183 0.058 Uiso 1 1 calc GR
Zn1D Zn 0.08148(3) 0.44153(2) 0.13816(2) 0.01243(8) Uani 1 1 d .
O1D O 0.02137(18) 0.34096(12) 0.11647(11) 0.0160(4) Uani 1 1 d .
N1D N 0.1543(2) 0.55215(15) 0.14101(13) 0.0148(5) Uani 1 1 d .
N2D N 0.1159(2) 0.46622(14) 0.03577(13) 0.0130(5) Uani 1 1 d .
N3D N -0.0554(2) 0.11821(15) -0.00466(14) 0.0178(5) Uani 1 1 d .
C1D C 0.1698(3) 0.59341(18) 0.19493(16) 0.0181(6) Uani 1 1 d .
H1D H 0.1518 0.5723 0.2383 0.022 Uiso 1 1 calc R
C2D C 0.2122(3) 0.66786(19) 0.18950(16) 0.0192(6) Uani 1 1 d .
H2D H 0.2218 0.6951 0.2286 0.023 Uiso 1 1 calc R
C3D C 0.2395(2) 0.69992(17) 0.12590(16) 0.0158(6) Uani 1 1 d .
H3D H 0.2672 0.7492 0.1215 0.019 Uiso 1 1 calc R
C4D C 0.2250(2) 0.65735(17) 0.06739(15) 0.0129(5) Uani 1 1 d .
C5D C 0.2520(2) 0.68658(17) 0.00004(16) 0.0150(5) Uani 1 1 d .
H5D H 0.2806 0.7353 -0.0070 0.018 Uiso 1 1 calc R
C6D C 0.2351(2) 0.64194(18) -0.05428(15) 0.0163(6) Uani 1 1 d .
H6D H 0.2534 0.6607 -0.0984 0.020 Uiso 1 1 calc R
C7D C 0.1907(2) 0.56803(18) -0.04509(15) 0.0158(6) Uani 1 1 d .
H7D H 0.1801 0.5392 -0.0831 0.019 Uiso 1 1 calc R
C8D C 0.1628(2) 0.53785(16) 0.01964(15) 0.0122(5) Uani 1 1 d .
C9D C 0.1812(2) 0.58271(16) 0.07733(14) 0.0121(5) Uani 1 1 d .
C10D C 0.0989(2) 0.41945(17) -0.01312(15) 0.0139(5) Uani 1 1 d .
H10D H 0.1171 0.4373 -0.0575 0.017 Uiso 1 1 calc R
C11D C 0.0560(2) 0.34474(16) -0.00599(15) 0.0134(5) Uani 1 1 d .
C12D C 0.0491(2) 0.30408(17) -0.06711(15) 0.0140(5) Uani 1 1 d .
H12D H 0.0704 0.3289 -0.1084 0.017 Uiso 1 1 calc R
C13D C 0.0128(2) 0.23055(17) -0.06856(16) 0.0151(5) Uani 1 1 d .
C14D C 0.0062(3) 0.19111(18) -0.13549(16) 0.0186(6) Uani 1 1 d .
H14G H 0.0659 0.2057 -0.1649 0.022 Uiso 1 1 calc R
H14H H -0.0566 0.2077 -0.1587 0.022 Uiso 1 1 calc R
C15D C 0.0043(3) 0.10441(19) -0.12372(18) 0.0228(7) Uani 1 1 d .
H15G H -0.0118 0.0805 -0.1660 0.027 Uiso 1 1 calc R
H15H H 0.0722 0.0862 -0.1091 0.027 Uiso 1 1 calc R
C16D C -0.0783(3) 0.08344(19) -0.06871(18) 0.0218(7) Uani 1 1 d .
H16G H -0.1462 0.1008 -0.0841 0.026 Uiso 1 1 calc R
H16H H -0.0811 0.0281 -0.0612 0.026 Uiso 1 1 calc R
C17D C -0.1120(3) 0.08612(19) 0.05578(18) 0.0213(6) Uani 1 1 d .
H17G H -0.1157 0.0308 0.0537 0.026 Uiso 1 1 calc R
H17H H -0.1827 0.1061 0.0567 0.026 Uiso 1 1 calc R
C18D C -0.0573(3) 0.10661(19) 0.12052(17) 0.0207(6) Uani 1 1 d .
H18G H 0.0132 0.0863 0.1200 0.025 Uiso 1 1 calc R
H18H H -0.0946 0.0843 0.1605 0.025 Uiso 1 1 calc R
C19D C -0.0543(3) 0.19363(18) 0.12392(17) 0.0190(6) Uani 1 1 d .
H19G H -0.1237 0.2123 0.1353 0.023 Uiso 1 1 calc R
H19H H -0.0081 0.2073 0.1599 0.023 Uiso 1 1 calc R
C20D C -0.0167(2) 0.23147(17) 0.05645(15) 0.0141(5) Uani 1 1 d .
C21D C -0.0206(2) 0.19330(17) -0.00460(16) 0.0150(5) Uani 1 1 d .
C22D C 0.0205(2) 0.30821(17) 0.05766(15) 0.0131(5) Uani 1 1 d .
O1S O 0.9369(2) 0.64728(14) 0.35642(12) 0.0197(5) Uani 1 1 d .
H1S H 0.9346 0.6056 0.3388 0.030 Uiso 1 1 calc GR
C1S C 1.0153(3) 0.6927(2) 0.3231(2) 0.0251(7) Uani 1 1 d .
H1SA H 1.0015 0.6985 0.2750 0.038 Uiso 1 1 calc GR
H1SB H 1.0820 0.6685 0.3292 0.038 Uiso 1 1 calc GR
H1SC H 1.0160 0.7423 0.3423 0.038 Uiso 1 1 calc GR
O2S O 0.5377(2) 0.15621(14) 0.35389(12) 0.0204(5) Uani 1 1 d .
H2S H 0.5416 0.1166 0.3331 0.031 Uiso 1 1 calc GR
C2S C 0.4660(3) 0.2071(2) 0.3212(2) 0.0301(8) Uani 1 1 d .
H2SA H 0.4853 0.2144 0.2735 0.045 Uiso 1 1 calc GR
H2SB H 0.4672 0.2555 0.3425 0.045 Uiso 1 1 calc GR
H2SC H 0.3969 0.1858 0.3257 0.045 Uiso 1 1 calc GR

loop_
_atom_site_aniso_label
_atom_site_aniso_U_11
_atom_site_aniso_U_22
_atom_site_aniso_U_33
_atom_site_aniso_U_23
_atom_site_aniso_U_13
_atom_site_aniso_U_12
Zn1A 0.01593(16) 0.00995(15) 0.01000(14) 0.00095(12) -0.00130(12) -0.00049(12)
O1A 0.0291(12) 0.0109(9) 0.0133(9) -0.0001(8) -0.0018(9) 0.0036(9)
N1A 0.0198(12) 0.0138(11) 0.0123(11) 0.0010(9) -0.0018(9) 0.0004(10)
N2A 0.0142(11) 0.0109(10) 0.0133(10) 0.0008(9) 0.0000(9) -0.0008(9)
N3A 0.0235(13) 0.0130(12) 0.0212(13) -0.0008(10) 0.0008(11) 0.0039(10)
C1A 0.0297(17) 0.0161(14) 0.0147(13) 0.0019(11) -0.0036(12) 0.0049(12)
C2A 0.0368(19) 0.0171(14) 0.0160(14) -0.0027(12) -0.0029(13) 0.0084(14)
C3A 0.0232(15) 0.0132(13) 0.0194(14) -0.0003(11) -0.0052(12) 0.0027(11)
C4A 0.0153(13) 0.0118(12) 0.0157(13) 0.0017(10) -0.0028(10) -0.0006(10)
C5A 0.0174(13) 0.0157(13) 0.0181(13) 0.0057(11) -0.0024(11) 0.0006(11)
C6A 0.0214(14) 0.0173(14) 0.0144(13) 0.0064(11) -0.0006(11) 0.0017(12)
C7A 0.0189(14) 0.0171(13) 0.0128(12) 0.0015(11) 0.0015(10) 0.0016(11)
C8A 0.0130(12) 0.0112(12) 0.0142(12) 0.0011(10) -0.0021(10) -0.0034(10)
C9A 0.0128(12) 0.0111(12) 0.0145(12) 0.0015(10) -0.0029(10) -0.0015(10)
C10A 0.0134(12) 0.0140(12) 0.0123(12) 0.0015(10) -0.0004(10) -0.0025(10)
C11A 0.0133(12) 0.0120(12) 0.0143(12) -0.0003(10) 0.0006(10) -0.0020(10)
C12A 0.0161(13) 0.0154(13) 0.0142(12) 0.0010(11) 0.0017(10) -0.0026(11)
C13A 0.0157(13) 0.0167(13) 0.0158(13) -0.0010(11) 0.0017(10) -0.0024(11)
C14A 0.0257(16) 0.0170(14) 0.0194(14) -0.0044(12) 0.0058(12) 0.0014(12)
C15A 0.0251(16) 0.0187(15) 0.0240(15) -0.0050(13) 0.0018(13) -0.0007(13)
C16A 0.0252(16) 0.0184(15) 0.0262(16) -0.0043(13) 0.0031(13) 0.0044(13)
C17A 0.0282(17) 0.0159(14) 0.0247(16) 0.0012(13) -0.0042(13) 0.0050(13)
C18A 0.0319(18) 0.0141(13) 0.0210(15) 0.0032(12) -0.0029(13) 0.0023(13)
C19A 0.0279(16) 0.0144(13) 0.0177(14) 0.0009(11) -0.0057(12) 0.0022(12)
C20A 0.0148(12) 0.0117(12) 0.0159(13) 0.0011(10) -0.0031(10) -0.0006(10)
C21A 0.0151(13) 0.0110(12) 0.0186(13) -0.0010(11) 0.0001(10) -0.0006(10)
C22A 0.0150(12) 0.0128(12) 0.0139(12) 0.0009(10) -0.0009(10) -0.0034(10)
O1AA 0.0154(10) 0.0128(9) 0.0133(9) 0.0005(8) -0.0005(7) -0.0021(8)
O2AA 0.0285(14) 0.0324(14) 0.0323(14) -0.0038(12) -0.0124(11) -0.0056(11)
C1AA 0.0172(14) 0.0174(14) 0.0206(14) -0.0038(12) 0.0010(11) -0.0024(11)
C2AA 0.041(2) 0.038(2) 0.0242(17) -0.0004(16) 0.0088(16) -0.0243(19)
O1BB 0.0171(10) 0.0163(10) 0.0153(9) -0.0025(8) 0.0014(8) -0.0033(8)
O2BB 0.0219(11) 0.0169(10) 0.0135(9) -0.0002(8) 0.0041(8) -0.0051(9)
C1BB 0.0168(13) 0.0178(13) 0.0155(13) 0.0004(11) -0.0007(11) -0.0041(11)
C2BB 0.0269(18) 0.049(2) 0.0199(15) -0.0020(15) 0.0012(13) -0.0226(18)
Zn1B 0.01418(15) 0.01230(15) 0.00998(14) 0.00030(12) -0.00056(11) 0.00106(12)
O1B 0.0154(10) 0.0173(10) 0.0149(10) 0.0003(8) 0.0012(8) 0.0060(8)
N1B 0.0163(11) 0.0157(11) 0.0138(11) -0.0004(9) -0.0019(9) -0.0004(9)
N2B 0.0129(11) 0.0126(11) 0.0131(10) 0.0001(9) -0.0009(9) -0.0012(9)
N3B 0.0166(12) 0.0235(14) 0.0205(13) -0.0037(11) 0.0019(10) 0.0034(11)
C1B 0.0199(14) 0.0220(15) 0.0151(13) -0.0009(12) -0.0025(11) 0.0035(12)
C2B 0.0195(14) 0.0249(16) 0.0167(13) -0.0056(12) -0.0002(11) 0.0049(12)
C3B 0.0159(13) 0.0182(14) 0.0219(14) -0.0039(12) -0.0007(11) 0.0029(11)
C4B 0.0145(12) 0.0129(12) 0.0165(13) -0.0010(11) -0.0021(10) 0.0000(10)
C5B 0.0162(13) 0.0140(13) 0.0219(14) 0.0002(11) -0.0042(11) 0.0014(11)
C6B 0.0158(13) 0.0194(14) 0.0171(13) 0.0025(11) -0.0047(11) 0.0008(11)
C7B 0.0130(12) 0.0139(12) 0.0149(12) -0.0012(10) -0.0023(10) 0.0005(10)
C8B 0.0126(12) 0.0103(11) 0.0145(12) 0.0000(10) -0.0024(10) -0.0023(10)
C9B 0.0117(12) 0.0125(12) 0.0139(12) -0.0001(10) -0.0028(10) -0.0023(10)
C10B 0.0154(13) 0.0148(13) 0.0125(12) 0.0014(10) -0.0019(10) -0.0014(10)
C11B 0.0144(12) 0.0136(12) 0.0120(12) 0.0003(10) 0.0006(10) -0.0013(10)
C12B 0.0193(14) 0.0159(13) 0.0140(12) 0.0004(11) 0.0013(11) -0.0002(11)
C13B 0.0180(14) 0.0175(14) 0.0159(13) -0.0018(11) 0.0029(11) -0.0020(11)
C14B 0.0228(15) 0.0259(16) 0.0175(14) -0.0027(13) 0.0054(12) -0.0001(13)
C15B 0.0245(16) 0.0273(17) 0.0255(16) -0.0073(14) 0.0071(13) 0.0008(14)
C16B 0.0206(15) 0.0275(17) 0.0268(16) -0.0041(14) 0.0060(13) 0.0005(13)
C17B 0.0192(15) 0.0289(17) 0.0265(16) -0.0043(14) -0.0027(13) 0.0068(13)
C18B 0.0220(16) 0.0295(18) 0.0254(16) 0.0034(15) 0.0017(13) 0.0085(14)
C19B 0.0192(14) 0.0219(15) 0.0181(14) -0.0005(12) -0.0013(11) 0.0055(12)
C20B 0.0134(12) 0.0146(13) 0.0177(13) -0.0006(11) -0.0015(10) -0.0001(10)
C21B 0.0147(13) 0.0134(13) 0.0200(13) -0.0036(11) 0.0002(11) -0.0027(11)
C22B 0.0138(12) 0.0116(12) 0.0147(12) -0.0020(10) -0.0004(10) -0.0018(10)
Zn1C 0.01432(16) 0.01216(15) 0.01039(14) 0.00112(12) -0.00084(11) -0.00358(12)
O1C 0.0182(10) 0.0158(10) 0.0143(9) 0.0016(8) -0.0038(8) -0.0069(8)
N1C 0.0155(11) 0.0158(11) 0.0143(11) -0.0002(9) 0.0006(9) -0.0048(9)
N2C 0.0134(11) 0.0145(11) 0.0130(10) 0.0011(9) -0.0009(9) -0.0037(9)
N3C 0.0154(12) 0.0188(12) 0.0221(13) 0.0034(10) -0.0050(10) -0.0065(10)
C1C 0.0227(15) 0.0252(16) 0.0168(14) -0.0024(12) 0.0009(12) -0.0100(13)
C2C 0.0267(17) 0.0327(18) 0.0191(15) -0.0065(14) -0.0005(13) -0.0145(15)
C3C 0.0179(14) 0.0241(16) 0.0230(15) -0.0046(13) 0.0017(12) -0.0115(13)
C4C 0.0141(12) 0.0138(13) 0.0180(13) -0.0017(11) 0.0024(10) -0.0024(10)
C5C 0.0147(13) 0.0146(13) 0.0216(14) 0.0027(11) 0.0039(11) -0.0040(11)
C6C 0.0149(13) 0.0184(14) 0.0170(13) 0.0033(11) 0.0036(11) -0.0012(11)
C7C 0.0158(13) 0.0180(13) 0.0146(12) 0.0006(11) 0.0002(10) -0.0029(11)
C8C 0.0119(12) 0.0122(12) 0.0141(12) 0.0018(10) -0.0013(10) -0.0017(10)
C9C 0.0130(12) 0.0129(12) 0.0147(12) 0.0006(10) 0.0002(10) -0.0012(10)
C10C 0.0161(13) 0.0149(13) 0.0130(12) 0.0020(10) -0.0017(10) -0.0042(11)
C11C 0.0129(12) 0.0130(12) 0.0154(12) 0.0012(10) -0.0016(10) -0.0016(10)
C12C 0.0154(13) 0.0180(13) 0.0146(12) 0.0022(11) -0.0021(10) -0.0026(11)
C13C 0.0176(13) 0.0144(13) 0.0151(13) -0.0007(11) -0.0031(10) -0.0012(11)
C14C 0.0195(14) 0.0237(15) 0.0162(13) -0.0019(12) -0.0045(11) -0.0017(12)
C15C 0.0169(14) 0.0245(15) 0.0226(15) 0.0001(13) -0.0075(12) -0.0027(12)
C16C 0.0207(15) 0.0221(15) 0.0253(16) 0.0012(13) -0.0091(12) -0.0070(13)
C17C 0.0183(14) 0.0230(15) 0.0291(16) 0.0079(13) -0.0051(13) -0.0114(12)
C18C 0.0201(15) 0.0251(16) 0.0224(15) 0.0059(13) 0.0013(12) -0.0069(13)
C19C 0.0193(14) 0.0199(14) 0.0175(13) 0.0041(12) -0.0009(11) -0.0069(12)
C20C 0.0144(12) 0.0141(12) 0.0143(12) 0.0022(10) -0.0013(10) -0.0017(10)
C21C 0.0136(12) 0.0123(12) 0.0190(13) 0.0002(11) -0.0009(10) -0.0013(10)
C22C 0.0137(12) 0.0117(12) 0.0145(12) -0.0007(10) -0.0002(10) -0.0001(10)
O1CC 0.0176(10) 0.0173(10) 0.0151(10) -0.0030(8) -0.0017(8) 0.0006(8)
O2CC 0.0231(11) 0.0153(10) 0.0136(9) -0.0011(8) -0.0056(8) 0.0016(9)
C1CC 0.0163(13) 0.0158(13) 0.0150(13) 0.0012(11) -0.0023(10) -0.0007(11)
C2CC 0.0270(18) 0.047(2) 0.0166(15) -0.0064(16) -0.0039(13) 0.0177(17)
O1DD 0.0154(10) 0.0165(10) 0.0142(9) 0.0010(8) 0.0001(8) -0.0009(8)
O2DD 0.0261(13) 0.0323(14) 0.0312(14) -0.0068(12) 0.0101(11) 0.0016(11)
C1DD 0.0192(14) 0.0185(14) 0.0222(15) -0.0001(12) -0.0020(12) -0.0004(12)
C2DD 0.039(2) 0.043(2) 0.035(2) -0.0061(19) -0.0170(18) 0.021(2)
Zn1D 0.01607(16) 0.01013(15) 0.01100(15) 0.00035(12) 0.00002(12) -0.00260(12)
O1D 0.0218(11) 0.0122(9) 0.0141(9) -0.0019(8) 0.0014(8) -0.0041(8)
N1D 0.0169(11) 0.0137(11) 0.0136(11) 0.0014(9) 0.0004(9) -0.0035(9)
N2D 0.0136(11) 0.0110(10) 0.0144(11) -0.0005(9) -0.0004(9) -0.0013(9)
N3D 0.0216(13) 0.0135(11) 0.0184(12) -0.0016(10) -0.0014(10) -0.0053(10)
C1D 0.0230(15) 0.0173(14) 0.0140(12) 0.0004(11) 0.0008(11) -0.0064(12)
C2D 0.0270(16) 0.0169(14) 0.0139(13) -0.0031(11) 0.0011(11) -0.0063(12)
C3D 0.0173(13) 0.0118(12) 0.0182(13) 0.0003(11) 0.0006(11) -0.0042(11)
C4D 0.0118(12) 0.0127(12) 0.0143(12) 0.0014(10) -0.0015(10) -0.0013(10)
C5D 0.0146(12) 0.0134(12) 0.0168(13) 0.0030(11) 0.0004(10) -0.0036(10)
C6D 0.0180(13) 0.0168(13) 0.0138(12) 0.0036(11) 0.0002(10) -0.0039(11)
C7D 0.0199(14) 0.0144(13) 0.0131(12) -0.0012(11) -0.0006(10) -0.0005(11)
C8D 0.0117(12) 0.0103(11) 0.0146(12) 0.0000(10) -0.0006(10) 0.0009(10)
C9D 0.0132(12) 0.0108(12) 0.0123(12) 0.0007(10) 0.0005(10) -0.0002(10)
C10D 0.0166(13) 0.0112(12) 0.0137(12) 0.0008(10) -0.0027(10) 0.0003(10)
C11D 0.0147(12) 0.0104(12) 0.0153(12) -0.0008(10) -0.0009(10) 0.0001(10)
C12D 0.0173(13) 0.0124(12) 0.0124(12) -0.0004(10) -0.0017(10) 0.0007(10)
C13D 0.0167(13) 0.0136(13) 0.0153(12) -0.0032(11) -0.0031(10) 0.0015(11)
C14D 0.0268(16) 0.0143(13) 0.0151(13) -0.0029(11) -0.0053(12) -0.0016(12)
C15D 0.0337(18) 0.0137(13) 0.0215(15) -0.0043(12) -0.0021(13) -0.0014(13)
C16D 0.0272(16) 0.0152(14) 0.0234(15) -0.0038(12) -0.0053(13) -0.0041(12)
C17D 0.0234(15) 0.0150(14) 0.0254(15) -0.0005(12) 0.0009(13) -0.0061(12)
C18D 0.0269(16) 0.0149(13) 0.0200(14) 0.0016(12) 0.0013(12) -0.0043(12)
C19D 0.0236(15) 0.0141(13) 0.0190(14) -0.0013(11) 0.0048(12) -0.0039(12)
C20D 0.0147(12) 0.0118(12) 0.0155(12) -0.0009(10) 0.0008(10) 0.0005(10)
C21D 0.0130(12) 0.0130(12) 0.0191(13) -0.0012(11) -0.0025(10) -0.0020(10)
C22D 0.0129(12) 0.0112(12) 0.0151(12) 0.0001(10) -0.0003(10) 0.0010(10)
O1S 0.0246(12) 0.0162(10) 0.0185(10) -0.0042(9) 0.0012(9) 0.0002(9)
C1S 0.0237(16) 0.0235(16) 0.0276(17) 0.0025(14) 0.0017(13) -0.0007(13)
O2S 0.0251(12) 0.0173(10) 0.0193(11) -0.0027(9) -0.0027(9) -0.0035(9)
C2S 0.038(2) 0.0284(18) 0.0239(17) 0.0025(15) -0.0069(15) 0.0028(16)

loop_
_atom_type_symbol
_atom_type_description
_atom_type_scat_dispersion_real
_atom_type_scat_dispersion_imag
_atom_type_scat_source
C C 0.0033 0.0016 'International Tables Vol C Tables 4.2.6.8 and 6.1.1.4'
H H 0.0000 0.0000 'International Tables Vol C Tables 4.2.6.8 and 6.1.1.4'
N N 0.0061 0.0033 'International Tables Vol C Tables 4.2.6.8 and 6.1.1.4'
O O 0.0106 0.0060 'International Tables Vol C Tables 4.2.6.8 and 6.1.1.4'
Zn Zn 0.2839 1.4301 'International Tables Vol C Tables 4.2.6.8 and 6.1.1.4'

loop_
_geom_angle_atom_site_label_1
_geom_angle_atom_site_label_2
_geom_angle_atom_site_label_3
_geom_angle
O1A Zn1A N1A 165.42(10)
O1A Zn1A N2A 90.73(10)
O1A Zn1A O1AA 91.79(9)
O1A Zn1A O1BB 99.37(10)
N2A Zn1A N1A 79.05(11)
N2A Zn1A O1AA 161.32(9)
N2A Zn1A O1BB 104.31(10)
O1AA Zn1A N1A 94.67(10)
O1AA Zn1A O1BB 93.53(9)
O1BB Zn1A N1A 93.28(10)
C22A O1A Zn1A 129.57(19)
C1A N1A Zn1A 128.7(2)
C1A N1A C9A 118.9(3)
C9A N1A Zn1A 112.0(2)
C8A N2A Zn1A 115.1(2)
C10A N2A Zn1A 124.8(2)
C10A N2A C8A 120.1(2)
C17A N3A C16A 115.7(3)
C21A N3A C16A 120.6(3)
C21A N3A C17A 118.6(3)
N1A C1A H1A 118.4
N1A C1A C2A 123.2(3)
C2A C1A H1A 118.4
C1A C2A H2A 120.3
C3A C2A C1A 119.3(3)
C3A C2A H2A 120.3
C2A C3A H3A 120.3
C2A C3A C4A 119.3(3)
C4A C3A H3A 120.3
C3A C4A C5A 123.0(3)
C3A C4A C9A 117.7(3)
C5A C4A C9A 119.3(3)
C4A C5A H5A 120.2
C6A C5A C4A 119.6(3)
C6A C5A H5A 120.2
C5A C6A H6A 119.2
C5A C6A C7A 121.5(3)
C7A C6A H6A 119.2
C6A C7A H7A 119.8
C8A C7A C6A 120.5(3)
C8A C7A H7A 119.8
N2A C8A C9A 114.5(2)
C7A C8A N2A 126.3(3)
C7A C8A C9A 119.2(3)
N1A C9A C4A 121.5(3)
N1A C9A C8A 118.5(3)
C8A C9A C4A 119.9(3)
N2A C10A H10A 116.8
N2A C10A C11A 126.3(3)
C11A C10A H10A 116.8
C10A C11A C22A 124.9(3)
C12A C11A C10A 116.4(3)
C12A C11A C22A 118.7(3)
C11A C12A H12A 118.3
C13A C12A C11A 123.4(3)
C13A C12A H12A 118.3
C12A C13A C14A 121.1(3)
C12A C13A C21A 118.1(3)
C21A C13A C14A 120.8(3)
C13A C14A H14A 109.4
C13A C14A H14B 109.4
C13A C14A C15A 111.0(3)
H14A C14A H14B 108.0
C15A C14A H14A 109.4
C15A C14A H14B 109.4
C14A C15A H15A 109.9
C14A C15A H15B 109.9
H15A C15A H15B 108.3
C16A C15A C14A 109.0(3)
C16A C15A H15A 109.9
C16A C15A H15B 109.9
N3A C16A C15A 110.8(3)
N3A C16A H16A 109.5
N3A C16A H16B 109.5
C15A C16A H16A 109.5
C15A C16A H16B 109.5
H16A C16A H16B 108.1
N3A C17A H17A 109.7
N3A C17A H17B 109.7
N3A C17A C18A 110.0(3)
H17A C17A H17B 108.2
C18A C17A H17A 109.7
C18A C17A H17B 109.7
C17A C18A H18A 109.9
C17A C18A H18B 109.9
C17A C18A C19A 109.1(3)
H18A C18A H18B 108.3
C19A C18A H18A 109.9
C19A C18A H18B 109.9
C18A C19A H19A 109.2
C18A C19A H19B 109.2
H19A C19A H19B 107.9
C20A C19A C18A 112.1(3)
C20A C19A H19A 109.2
C20A C19A H19B 109.2
C21A C20A C19A 121.5(3)
C21A C20A C22A 120.9(3)
C22A C20A C19A 117.6(3)
N3A C21A C13A 119.5(3)
N3A C21A C20A 120.0(3)
C20A C21A C13A 120.5(3)
O1A C22A C11A 123.4(3)
O1A C22A C20A 118.3(3)
C20A C22A C11A 118.3(3)
C1AA O1AA Zn1A 106.53(19)
C1AA O1AA Zn1B 127.8(2)
Zn1B O1AA Zn1A 125.12(10)
O1AA C1AA C2AA 116.0(3)
O2AA C1AA O1AA 121.3(3)
O2AA C1AA C2AA 122.7(3)
C1AA C2AA H2AA 109.5
C1AA C2AA H2AB 109.5
C1AA C2AA H2AC 109.5
H2AA C2AA H2AB 109.5
H2AA C2AA H2AC 109.5
H2AB C2AA H2AC 109.5
C1BB O1BB Zn1A 134.4(2)
C1BB O2BB Zn1B 129.7(2)
O1BB C1BB O2BB 126.6(3)
O1BB C1BB C2BB 118.2(3)
O2BB C1BB C2BB 115.2(3)
C1BB C2BB H2BA 109.5
C1BB C2BB H2BB 109.5
C1BB C2BB H2BC 109.5
H2BA C2BB H2BB 109.5
H2BA C2BB H2BC 109.5
H2BB C2BB H2BC 109.5
O1AA Zn1B O2BB 98.31(9)
O1AA Zn1B N1B 92.55(10)
O1AA Zn1B N2B 139.34(9)
O2BB Zn1B N1B 91.94(10)
O2BB Zn1B N2B 121.23(10)
O1B Zn1B O1AA 93.82(10)
O1B Zn1B O2BB 96.81(10)
O1B Zn1B N1B 168.31(9)
O1B Zn1B N2B 90.72(10)
N2B Zn1B N1B 78.09(11)
C22B O1B Zn1B 128.95(19)
C1B N1B Zn1B 129.2(2)
C1B N1B C9B 118.4(3)
C9B N1B Zn1B 112.1(2)
C8B N2B Zn1B 116.3(2)
C10B N2B Zn1B 124.1(2)
C10B N2B C8B 119.5(2)
C17B N3B C16B 115.4(3)
C21B N3B C16B 119.3(3)
C21B N3B C17B 120.3(3)
N1B C1B H1B 118.5
N1B C1B C2B 122.9(3)
C2B C1B H1B 118.5
C1B C2B H2B 120.3
C3B C2B C1B 119.3(3)
C3B C2B H2B 120.3
C2B C3B H3B 120.2
C2B C3B C4B 119.6(3)
C4B C3B H3B 120.2
C3B C4B C5B 122.8(3)
C3B C4B C9B 117.5(3)
C5B C4B C9B 119.7(3)
C4B C5B H5B 120.5
C6B C5B C4B 119.0(3)
C6B C5B H5B 120.5
C5B C6B H6B 119.1
C5B C6B C7B 121.7(3)
C7B C6B H6B 119.1
C6B C7B H7B 119.5
C8B C7B C6B 121.1(3)
C8B C7B H7B 119.5
N2B C8B C9B 115.6(2)
C7B C8B N2B 126.5(3)
C7B C8B C9B 117.9(3)
N1B C9B C4B 122.1(3)
N1B C9B C8B 117.3(3)
C4B C9B C8B 120.6(3)
N2B C10B H10B 116.3
N2B C10B C11B 127.4(3)
C11B C10B H10B 116.3
C10B C11B C12B 116.9(3)
C10B C11B C22B 125.3(3)
C12B C11B C22B 117.8(3)
C11B C12B H12B 118.1
C13B C12B C11B 123.8(3)
C13B C12B H12B 118.1
C12B C13B C14B 120.6(3)
C12B C13B C21B 118.6(3)
C21B C13B C14B 120.9(3)
C13B C14B H14C 109.1
C13B C14B H14D 109.1
C13B C14B C15B 112.6(3)
H14C C14B H14D 107.8
C15B C14B H14C 109.1
C15B C14B H14D 109.1
C14B C15B H15C 109.7
C14B C15B H15D 109.7
H15C C15B H15D 108.2
C16B C15B C14B 109.8(3)
C16B C15B H15C 109.7
C16B C15B H15D 109.7
N3B C16B C15B 111.2(3)
N3B C16B H16C 109.4
N3B C16B H16D 109.4
C15B C16B H16C 109.4
C15B C16B H16D 109.4
H16C C16B H16D 108.0
N3B C17B H17C 109.6
N3B C17B H17D 109.6
N3B C17B C18B 110.2(3)
H17C C17B H17D 108.1
C18B C17B H17C 109.6
C18B C17B H17D 109.6
C17B C18B H18C 109.5
C17B C18B H18D 109.5
C17B C18B C19B 110.8(3)
H18C C18B H18D 108.1
C19B C18B H18C 109.5
C19B C18B H18D 109.5
C18B C19B H19C 109.2
C18B C19B H19D 109.2
H19C C19B H19D 107.9
C20B C19B C18B 112.1(3)
C20B C19B H19C 109.2
C20B C19B H19D 109.2
C21B C20B C19B 121.5(3)
C21B C20B C22B 121.4(3)
C22B C20B C19B 117.1(3)
N3B C21B C13B 120.0(3)
N3B C21B C20B 120.1(3)
C20B C21B C13B 119.8(3)
O1B C22B C11B 122.8(3)
O1B C22B C20B 118.7(3)
C20B C22B C11B 118.5(3)
O1C Zn1C N1C 167.85(9)
O1C Zn1C N2C 90.74(10)
O1C Zn1C O2CC 97.66(9)
O1C Zn1C O1DD 94.33(10)
N2C Zn1C N1C 78.25(10)
O2CC Zn1C N1C 92.16(10)
O2CC Zn1C N2C 118.33(11)
O1DD Zn1C N1C 91.18(10)
O1DD Zn1C N2C 141.29(10)
O1DD Zn1C O2CC 98.99(10)
C22C O1C Zn1C 128.80(18)
C1C N1C Zn1C 129.2(2)
C1C N1C C9C 119.0(3)
C9C N1C Zn1C 111.3(2)
C8C N2C Zn1C 116.12(19)
C10C N2C Zn1C 124.6(2)
C10C N2C C8C 119.2(2)
C17C N3C C16C 114.9(3)
C21C N3C C16C 121.6(3)
C21C N3C C17C 120.2(3)
N1C C1C H1C 118.8
N1C C1C C2C 122.4(3)
C2C C1C H1C 118.8
C1C C2C H2C 120.2
C3C C2C C1C 119.5(3)
C3C C2C H2C 120.2
C2C C3C H3C 120.2
C2C C3C C4C 119.6(3)
C4C C3C H3C 120.2
C3C C4C C5C 123.0(3)
C3C C4C C9C 117.5(3)
C9C C4C C5C 119.5(3)
C4C C5C H5C 120.5
C6C C5C C4C 119.0(3)
C6C C5C H5C 120.5
C5C C6C H6C 119.2
C5C C6C C7C 121.6(3)
C7C C6C H6C 119.2
C6C C7C H7C 119.5
C8C C7C C6C 121.0(3)
C8C C7C H7C 119.5
N2C C8C C9C 115.5(2)
C7C C8C N2C 126.3(3)
C7C C8C C9C 118.2(3)
N1C C9C C4C 122.0(3)
N1C C9C C8C 117.4(2)
C4C C9C C8C 120.6(3)
N2C C10C H10C 116.6
N2C C10C C11C 126.8(3)
C11C C10C H10C 116.6
C10C C11C C12C 116.6(3)
C10C C11C C22C 125.3(3)
C12C C11C C22C 118.1(3)
C11C C12C H12C 118.2
C13C C12C C11C 123.7(3)
C13C C12C H12C 118.2
C12C C13C C14C 121.4(3)
C12C C13C C21C 118.4(3)
C21C C13C C14C 120.2(3)
C13C C14C H14E 109.4
C13C C14C H14F 109.4
C13C C14C C15C 111.2(3)
H14E C14C H14F 108.0
C15C C14C H14E 109.4
C15C C14C H14F 109.4
C14C C15C H15E 109.9
C14C C15C H15F 109.9
C14C C15C C16C 109.1(3)
H15E C15C H15F 108.3
C16C C15C H15E 109.9
C16C C15C H15F 109.9
N3C C16C C15C 111.0(3)
N3C C16C H16E 109.4
N3C C16C H16F 109.4
C15C C16C H16E 109.4
C15C C16C H16F 109.4
H16E C16C H16F 108.0
N3C C17C H17E 109.3
N3C C17C H17F 109.3
N3C C17C C18C 111.4(3)
H17E C17C H17F 108.0
C18C C17C H17E 109.3
C18C C17C H17F 109.3
C17C C18C H18E 109.7
C17C C18C H18F 109.7
C17C C18C C19C 110.0(3)
H18E C18C H18F 108.2
C19C C18C H18E 109.7
C19C C18C H18F 109.7
C18C C19C H19E 109.2
C18C C19C H19F 109.2
H19E C19C H19F 107.9
C20C C19C C18C 112.2(3)
C20C C19C H19E 109.2
C20C C19C H19F 109.2
C21C C20C C19C 121.1(3)
C21C C20C C22C 121.2(3)
C22C C20C C19C 117.6(3)
N3C C21C C13C 119.4(3)
N3C C21C C20C 120.6(3)
C20C C21C C13C 120.0(3)
O1C C22C C11C 122.5(3)
O1C C22C C20C 118.9(3)
C20C C22C C11C 118.5(3)
C1CC O1CC Zn1D 138.7(2)
C1CC O2CC Zn1C 129.0(2)
O1CC C1CC O2CC 126.1(3)
O1CC C1CC C2CC 118.3(3)
O2CC C1CC C2CC 115.6(3)
C1CC C2CC H2CA 109.5
C1CC C2CC H2CB 109.5
C1CC C2CC H2CC 109.5
H2CA C2CC H2CB 109.5
H2CA C2CC H2CC 109.5
H2CB C2CC H2CC 109.5
Zn1C O1DD Zn1D 127.47(12)
C1DD O1DD Zn1C 130.1(2)
C1DD O1DD Zn1D 99.74(19)
C1DD O2DD Zn1D 84.3(2)
O1DD C1DD C2DD 118.2(3)
O2DD C1DD O1DD 119.9(3)
O2DD C1DD C2DD 121.9(4)
C1DD C2DD H2DA 109.5
C1DD C2DD H2DB 109.5
C1DD C2DD H2DC 109.5
H2DA C2DD H2DB 109.5
H2DA C2DD H2DC 109.5
H2DB C2DD H2DC 109.5
O1CC Zn1D O2DD 144.87(9)
O1CC Zn1D N1D 90.04(10)
O1DD Zn1D O1CC 89.16(9)
O1DD Zn1D O2DD 55.95(9)
O1DD Zn1D N1D 94.80(9)
O1D Zn1D O1CC 95.45(10)
O1D Zn1D O1DD 94.79(9)
O1D Zn1D O2DD 91.81(10)
O1D Zn1D N1D 169.01(10)
O1D Zn1D N2D 90.76(10)
N1D Zn1D O2DD 89.12(10)
N2D Zn1D O1CC 114.80(10)
N2D Zn1D O1DD 154.80(10)
N2D Zn1D O2DD 99.38(10)
N2D Zn1D N1D 78.29(10)
C22D O1D Zn1D 128.95(18)
C1D N1D Zn1D 128.3(2)
C1D N1D C9D 118.7(3)
C9D N1D Zn1D 112.8(2)
C8D N2D Zn1D 116.0(2)
C10D N2D Zn1D 124.3(2)
C10D N2D C8D 119.7(3)
C16D N3D C17D 115.3(3)
C21D N3D C16D 120.6(3)
C21D N3D C17D 118.7(3)
N1D C1D H1D 118.6
N1D C1D C2D 122.9(3)
C2D C1D H1D 118.6
C1D C2D H2D 120.3
C3D C2D C1D 119.4(3)
C3D C2D H2D 120.3
C2D C3D H3D 120.4
C2D C3D C4D 119.2(3)
C4D C3D H3D 120.4
C3D C4D C5D 122.4(3)
C3D C4D C9D 117.8(3)
C5D C4D C9D 119.9(3)
C4D C5D H5D 120.5
C6D C5D C4D 119.0(3)
C6D C5D H5D 120.5
C5D C6D H6D 119.2
C5D C6D C7D 121.7(3)
C7D C6D H6D 119.2
C6D C7D H7D 119.5
C8D C7D C6D 121.0(3)
C8D C7D H7D 119.5
N2D C8D C9D 114.8(2)
C7D C8D N2D 126.8(3)
C7D C8D C9D 118.5(3)
N1D C9D C4D 121.9(3)
N1D C9D C8D 118.0(2)
C4D C9D C8D 120.0(3)
N2D C10D H10D 116.4
N2D C10D C11D 127.3(3)
C11D C10D H10D 116.4
C10D C11D C12D 116.5(3)
C10D C11D C22D 124.7(3)
C12D C11D C22D 118.8(3)
C11D C12D H12D 118.2
C13D C12D C11D 123.6(3)
C13D C12D H12D 118.2
C12D C13D C14D 120.9(3)
C12D C13D C21D 117.6(3)
C21D C13D C14D 121.6(3)
C13D C14D H14G 109.4
C13D C14D H14H 109.4
C13D C14D C15D 111.3(3)
H14G C14D H14H 108.0
C15D C14D H14G 109.4
C15D C14D H14H 109.4
C14D C15D H15G 110.0
C14D C15D H15H 110.0
H15G C15D H15H 108.3
C16D C15D C14D 108.7(3)
C16D C15D H15G 110.0
C16D C15D H15H 110.0
N3D C16D C15D 111.0(3)
N3D C16D H16G 109.4
N3D C16D H16H 109.4
C15D C16D H16G 109.4
C15D C16D H16H 109.4
H16G C16D H16H 108.0
N3D C17D H17G 109.6
N3D C17D H17H 109.6
N3D C17D C18D 110.2(3)
H17G C17D H17H 108.1
C18D C17D H17G 109.6
C18D C17D H17H 109.6
C17D C18D H18G 109.9
C17D C18D H18H 109.9
C17D C18D C19D 109.0(3)
H18G C18D H18H 108.3
C19D C18D H18G 109.9
C19D C18D H18H 109.9
C18D C19D H19G 109.3
C18D C19D H19H 109.4
H19G C19D H19H 108.0
C20D C19D C18D 111.4(3)
C20D C19D H19G 109.3
C20D C19D H19H 109.3
C21D C20D C19D 121.3(3)
C21D C20D C22D 121.6(3)
C22D C20D C19D 117.2(3)
N3D C21D C13D 118.5(3)
N3D C21D C20D 120.8(3)
C20D C21D C13D 120.7(3)
O1D C22D C11D 123.8(3)
O1D C22D C20D 118.5(3)
C20D C22D C11D 117.7(3)
C1S O1S H1S 109.5
O1S C1S H1SA 109.5
O1S C1S H1SB 109.5
O1S C1S H1SC 109.5
H1SA C1S H1SB 109.5
H1SA C1S H1SC 109.5
H1SB C1S H1SC 109.5
C2S O2S H2S 109.5
O2S C2S H2SA 109.5
O2S C2S H2SB 109.5
O2S C2S H2SC 109.5
H2SA C2S H2SB 109.5
H2SA C2S H2SC 109.5
H2SB C2S H2SC 109.5

loop_
_geom_bond_atom_site_label_1
_geom_bond_atom_site_label_2
_geom_bond_distance
Zn1A O1A 1.974(2)
Zn1A N1A 2.134(3)
Zn1A N2A 2.052(2)
Zn1A O1AA 2.070(2)
Zn1A O1BB 2.108(2)
O1A C22A 1.304(4)
N1A C1A 1.317(5)
N1A C9A 1.371(4)
N2A C8A 1.418(4)
N2A C10A 1.307(4)
N3A C16A 1.466(5)
N3A C17A 1.449(4)
N3A C21A 1.379(4)
C1A H1A 0.9300
C1A C2A 1.403(5)
C2A H2A 0.9300
C2A C3A 1.374(4)
C3A H3A 0.9300
C3A C4A 1.413(5)
C4A C5A 1.415(4)
C4A C9A 1.422(4)
C5A H5A 0.9300
C5A C6A 1.368(5)
C6A H6A 0.9300
C6A C7A 1.408(4)
C7A H7A 0.9300
C7A C8A 1.380(4)
C8A C9A 1.421(4)
C10A H10A 0.9300
C10A C11A 1.420(4)
C11A C12A 1.418(4)
C11A C22A 1.436(4)
C12A H12A 0.9300
C12A C13A 1.366(4)
C13A C14A 1.509(5)
C13A C21A 1.433(4)
C14A H14A 0.9700
C14A H14B 0.9700
C14A C15A 1.520(5)
C15A H15A 0.9700
C15A H15B 0.9700
C15A C16A 1.511(5)
C16A H16A 0.9700
C16A H16B 0.9700
C17A H17A 0.9700
C17A H17B 0.9700
C17A C18A 1.515(5)
C18A H18A 0.9700
C18A H18B 0.9700
C18A C19A 1.522(5)
C19A H19A 0.9700
C19A H19B 0.9700
C19A C20A 1.506(4)
C20A C21A 1.406(4)
C20A C22A 1.417(4)
O1AA C1AA 1.291(4)
O1AA Zn1B 2.014(2)
O2AA C1AA 1.220(4)
C1AA C2AA 1.506(5)
C2AA H2AA 0.9600
C2AA H2AB 0.9600
C2AA H2AC 0.9600
O1BB C1BB 1.245(4)
O2BB C1BB 1.272(4)
O2BB Zn1B 2.022(2)
C1BB C2BB 1.520(4)
C2BB H2BA 0.9600
C2BB H2BB 0.9600
C2BB H2BC 0.9600
Zn1B O1B 2.007(2)
Zn1B N1B 2.181(3)
Zn1B N2B 2.042(2)
O1B C22B 1.302(4)
N1B C1B 1.331(4)
N1B C9B 1.369(4)
N2B C8B 1.403(4)
N2B C10B 1.319(4)
N3B C16B 1.472(4)
N3B C17B 1.449(4)
N3B C21B 1.371(4)
C1B H1B 0.9300
C1B C2B 1.405(5)
C2B H2B 0.9300
C2B C3B 1.370(4)
C3B H3B 0.9300
C3B C4B 1.412(5)
C4B C5B 1.413(4)
C4B C9B 1.417(4)
C5B H5B 0.9300
C5B C6B 1.376(5)
C6B H6B 0.9300
C6B C7B 1.405(4)
C7B H7B 0.9300
C7B C8B 1.385(4)
C8B C9B 1.429(4)
C10B H10B 0.9300
C10B C11B 1.407(4)
C11B C12B 1.428(4)
C11B C22B 1.439(4)
C12B H12B 0.9300
C12B C13B 1.359(5)
C13B C14B 1.520(5)
C13B C21B 1.430(4)
C14B H14C 0.9700
C14B H14D 0.9700
C14B C15B 1.523(5)
C15B H15C 0.9700
C15B H15D 0.9700
C15B C16B 1.502(5)
C16B H16C 0.9700
C16B H16D 0.9700
C17B H17C 0.9700
C17B H17D 0.9700
C17B C18B 1.516(5)
C18B H18C 0.9700
C18B H18D 0.9700
C18B C19B 1.526(5)
C19B H19C 0.9700
C19B H19D 0.9700
C19B C20B 1.511(4)
C20B C21B 1.409(4)
C20B C22B 1.417(4)
Zn1C O1C 1.998(2)
Zn1C N1C 2.185(3)
Zn1C N2C 2.030(2)
Zn1C O2CC 2.011(2)
Zn1C O1DD 2.007(2)
O1C C22C 1.304(4)
N1C C1C 1.321(4)
N1C C9C 1.369(4)
N2C C8C 1.402(3)
N2C C10C 1.317(4)
N3C C16C 1.463(4)
N3C C17C 1.458(4)
N3C C21C 1.371(4)
C1C H1C 0.9300
C1C C2C 1.411(4)
C2C H2C 0.9300
C2C C3C 1.366(5)
C3C H3C 0.9300
C3C C4C 1.414(4)
C4C C5C 1.419(4)
C4C C9C 1.415(4)
C5C H5C 0.9300
C5C C6C 1.378(5)
C6C H6C 0.9300
C6C C7C 1.407(4)
C7C H7C 0.9300
C7C C8C 1.385(4)
C8C C9C 1.429(4)
C10C H10C 0.9300
C10C C11C 1.409(4)
C11C C12C 1.428(4)
C11C C22C 1.440(4)
C12C H12C 0.9300
C12C C13C 1.357(4)
C13C C14C 1.510(4)
C13C C21C 1.438(4)
C14C H14E 0.9700
C14C H14F 0.9700
C14C C15C 1.516(5)
C15C H15E 0.9700
C15C H15F 0.9700
C15C C16C 1.517(5)
C16C H16E 0.9700
C16C H16F 0.9700
C17C H17E 0.9700
C17C H17F 0.9700
C17C C18C 1.515(5)
C18C H18E 0.9700
C18C H18F 0.9700
C18C C19C 1.530(5)
C19C H19E 0.9700
C19C H19F 0.9700
C19C C20C 1.506(4)
C20C C21C 1.409(4)
C20C C22C 1.414(4)
O1CC C1CC 1.243(4)
O1CC Zn1D 2.129(3)
O2CC C1CC 1.281(4)
C1CC C2CC 1.515(5)
C2CC H2CA 0.9600
C2CC H2CB 0.9600
C2CC H2CC 0.9600
O1DD C1DD 1.285(4)
O1DD Zn1D 2.120(2)
O2DD C1DD 1.234(4)
O2DD Zn1D 2.480(3)
C1DD C2DD 1.494(5)
C2DD H2DA 0.9600
C2DD H2DB 0.9600
C2DD H2DC 0.9600
Zn1D O1D 1.988(2)
Zn1D N1D 2.150(3)
Zn1D N2D 2.060(3)
O1D C22D 1.307(4)
N1D C1D 1.323(4)
N1D C9D 1.364(4)
N2D C8D 1.407(4)
N2D C10D 1.308(4)
N3D C16D 1.453(4)
N3D C17D 1.457(4)
N3D C21D 1.385(4)
C1D H1D 0.9300
C1D C2D 1.408(4)
C2D H2D 0.9300
C2D C3D 1.373(4)
C3D H3D 0.9300
C3D C4D 1.409(4)
C4D C5D 1.421(4)
C4D C9D 1.422(4)
C5D H5D 0.9300
C5D C6D 1.368(4)
C6D H6D 0.9300
C6D C7D 1.413(4)
C7D H7D 0.9300
C7D C8D 1.383(4)
C8D C9D 1.427(4)
C10D H10D 0.9300
C10D C11D 1.416(4)
C11D C12D 1.422(4)
C11D C22D 1.432(4)
C12D H12D 0.9300
C12D C13D 1.368(4)
C13D C14D 1.510(4)
C13D C21D 1.434(4)
C14D H14G 0.9700
C14D H14H 0.9700
C14D C15D 1.520(4)
C15D H15G 0.9700
C15D H15H 0.9700
C15D C16D 1.520(5)
C16D H16G 0.9700
C16D H16H 0.9700
C17D H17G 0.9700
C17D H17H 0.9700
C17D C18D 1.518(5)
C18D H18G 0.9700
C18D H18H 0.9700
C18D C19D 1.525(4)
C19D H19G 0.9700
C19D H19H 0.9700
C19D C20D 1.512(4)
C20D C21D 1.395(4)
C20D C22D 1.424(4)
O1S H1S 0.8200
O1S C1S 1.407(4)
C1S H1SA 0.9600
C1S H1SB 0.9600
C1S H1SC 0.9600
O2S H2S 0.8200
O2S C2S 1.418(4)
C2S H2SA 0.9600
C2S H2SB 0.9600
C2S H2SC 0.9600

loop_
_geom_torsion_atom_site_label_1
_geom_torsion_atom_site_label_2
_geom_torsion_atom_site_label_3
_geom_torsion_atom_site_label_4
_geom_torsion
Zn1A O1A C22A C11A 2.7(4)
Zn1A O1A C22A C20A -176.9(2)
Zn1A N1A C1A C2A 173.0(3)
Zn1A N1A C9A C4A -172.7(2)
Zn1A N1A C9A C8A 6.6(3)
Zn1A N2A C8A C7A 171.5(2)
Zn1A N2A C8A C9A -6.5(3)
Zn1A N2A C10A C11A 5.6(4)
Zn1A O1AA C1AA O2AA -4.0(4)
Zn1A O1AA C1AA C2AA 175.1(3)
Zn1A O1BB C1BB O2BB 16.9(5)
Zn1A O1BB C1BB C2BB -163.9(3)
N1A C1A C2A C3A -0.9(6)
N2A C8A C9A N1A -0.3(4)
N2A C8A C9A C4A 179.0(2)
N2A C10A C11A C12A 178.5(3)
N2A C10A C11A C22A -0.9(5)
N3A C17A C18A C19A -61.0(4)
C1A N1A C9A C4A 1.6(4)
C1A N1A C9A C8A -179.2(3)
C1A C2A C3A C4A 0.6(5)
C2A C3A C4A C5A -179.6(3)
C2A C3A C4A C9A 0.7(5)
C3A C4A C5A C6A -179.3(3)
C3A C4A C9A N1A -1.8(4)
C3A C4A C9A C8A 178.9(3)
C4A C5A C6A C7A 0.0(5)
C5A C4A C9A N1A 178.4(3)
C5A C4A C9A C8A -0.8(4)
C5A C6A C7A C8A 0.0(5)
C6A C7A C8A N2A -178.3(3)
C6A C7A C8A C9A -0.3(4)
C7A C8A C9A N1A -178.5(3)
C7A C8A C9A C4A 0.8(4)
C8A N2A C10A C11A -176.6(3)
C9A N1A C1A C2A -0.2(5)
C9A C4A C5A C6A 0.5(4)
C10A N2A C8A C7A -6.5(4)
C10A N2A C8A C9A 175.4(3)
C10A C11A C12A C13A -177.4(3)
C10A C11A C22A O1A -3.6(5)
C10A C11A C22A C20A 176.0(3)
C11A C12A C13A C14A -178.8(3)
C11A C12A C13A C21A 0.1(4)
C12A C11A C22A O1A 177.0(3)
C12A C11A C22A C20A -3.4(4)
C12A C13A C14A C15A -156.4(3)
C12A C13A C21A N3A 178.4(3)
C12A C13A C21A C20A -0.7(4)
C13A C14A C15A C16A -51.9(4)
C14A C13A C21A N3A -2.7(4)
C14A C13A C21A C20A 178.2(3)
C14A C15A C16A N3A 59.5(4)
C16A N3A C17A C18A -157.1(3)
C16A N3A C21A C13A 10.1(4)
C16A N3A C21A C20A -170.8(3)
C17A N3A C16A C15A 166.7(3)
C17A N3A C21A C13A 163.6(3)
C17A N3A C21A C20A -17.4(4)
C17A C18A C19A C20A 44.7(4)
C18A C19A C20A C21A -15.6(4)
C18A C19A C20A C22A 164.7(3)
C19A C20A C21A N3A 0.4(4)
C19A C20A C21A C13A 179.5(3)
C19A C20A C22A O1A 2.2(4)
C19A C20A C22A C11A -177.4(3)
C21A N3A C16A C15A -39.2(4)
C21A N3A C17A C18A 48.2(4)
C21A C13A C14A C15A 24.7(4)
C21A C20A C22A O1A -177.5(3)
C21A C20A C22A C11A 2.9(4)
C22A C11A C12A C13A 2.0(4)
C22A C20A C21A N3A -179.9(3)
C22A C20A C21A C13A -0.8(4)
Zn1B O1AA C1AA O2AA 167.6(3)
Zn1B O1AA C1AA C2AA -13.3(5)
Zn1B O2BB C1BB O1BB 26.0(5)
Zn1B O2BB C1BB C2BB -153.2(3)
Zn1B O1B C22B C11B 9.4(4)
Zn1B O1B C22B C20B -170.6(2)
Zn1B N1B C1B C2B 172.5(2)
Zn1B N1B C9B C4B -175.2(2)
Zn1B N1B C9B C8B 6.0(3)
Zn1B N2B C8B C7B 173.6(2)
Zn1B N2B C8B C9B -6.2(3)
Zn1B N2B C10B C11B -1.9(4)
N1B C1B C2B C3B 2.1(5)
N2B C8B C9B N1B -0.3(4)
N2B C8B C9B C4B -179.0(2)
N2B C10B C11B C12B 177.9(3)
N2B C10B C11B C22B -1.7(5)
N3B C17B C18B C19B 57.5(4)
C1B N1B C9B C4B -0.6(4)
C1B N1B C9B C8B -179.3(3)
C1B C2B C3B C4B -1.2(5)
C2B C3B C4B C5B 179.7(3)
C2B C3B C4B C9B -0.4(4)
C3B C4B C5B C6B 179.4(3)
C3B C4B C9B N1B 1.3(4)
C3B C4B C9B C8B 180.0(3)
C4B C5B C6B C7B 0.1(5)
C5B C4B C9B N1B -178.7(3)
C5B C4B C9B C8B -0.1(4)
C5B C6B C7B C8B 1.0(5)
C6B C7B C8B N2B 178.6(3)
C6B C7B C8B C9B -1.6(4)
C7B C8B C9B N1B 179.9(3)
C7B C8B C9B C4B 1.1(4)
C8B N2B C10B C11B -179.7(3)
C9B N1B C1B C2B -1.1(5)
C9B C4B C5B C6B -0.6(4)
C10B N2B C8B C7B -8.4(4)
C10B N2B C8B C9B 171.7(3)
C10B C11B C12B C13B -177.8(3)
C10B C11B C22B O1B -2.1(5)
C10B C11B C22B C20B 177.8(3)
C11B C12B C13B C14B -179.9(3)
C11B C12B C13B C21B 0.6(5)
C12B C11B C22B O1B 178.3(3)
C12B C11B C22B C20B -1.7(4)
C12B C13B C14B C15B 165.3(3)
C12B C13B C21B N3B 178.3(3)
C12B C13B C21B C20B -3.0(4)
C13B C14B C15B C16B 44.2(4)
C14B C13B C21B N3B -1.1(4)
C14B C13B C21B C20B 177.5(3)
C14B C15B C16B N3B -58.7(4)
C16B N3B C17B C18B 161.2(3)
C16B N3B C21B C13B -13.8(4)
C16B N3B C21B C20B 167.6(3)
C17B N3B C16B C15B -160.5(3)
C17B N3B C21B C13B -167.5(3)
C17B N3B C21B C20B 13.8(5)
C17B C18B C19B C20B -42.5(4)
C18B C19B C20B C21B 13.3(4)
C18B C19B C20B C22B -166.1(3)
C19B C20B C21B N3B 2.4(4)
C19B C20B C21B C13B -176.2(3)
C19B C20B C22B O1B -1.4(4)
C19B C20B C22B C11B 178.7(3)
C21B N3B C16B C15B 44.5(4)
C21B N3B C17B C18B -44.0(4)
C21B C13B C14B C15B -15.3(4)
C21B C20B C22B O1B 179.3(3)
C21B C20B C22B C11B -0.7(4)
C22B C11B C12B C13B 1.8(5)
C22B C20B C21B N3B -178.3(3)
C22B C20B C21B C13B 3.1(4)
Zn1C O1C C22C C11C -11.0(5)
Zn1C O1C C22C C20C 169.2(2)
Zn1C N1C C1C C2C -169.3(3)
Zn1C N1C C9C C4C 171.6(2)
Zn1C N1C C9C C8C -8.5(4)
Zn1C N2C C8C C7C -168.6(3)
Zn1C N2C C8C C9C 9.5(4)
Zn1C N2C C10C C11C 4.1(5)
Zn1C O2CC C1CC O1CC -25.7(5)
Zn1C O2CC C1CC C2CC 153.9(3)
Zn1C O1DD C1DD O2DD -165.2(2)
Zn1C O1DD C1DD C2DD 15.0(5)
N1C C1C C2C C3C -1.5(6)
N2C C8C C9C N1C 0.0(4)
N2C C8C C9C C4C 179.9(3)
N2C C10C C11C C12C -179.2(3)
N2C C10C C11C C22C 1.5(5)
N3C C17C C18C C19C 56.1(4)
C1C N1C C9C C4C -0.8(5)
C1C N1C C9C C8C 179.1(3)
C1C C2C C3C C4C 0.7(6)
C2C C3C C4C C5C 179.7(4)
C2C C3C C4C C9C 0.0(5)
C3C C4C C5C C6C -178.8(3)
C3C C4C C9C N1C 0.0(5)
C3C C4C C9C C8C -179.9(3)
C4C C5C C6C C7C -0.9(5)
C5C C4C C9C N1C -179.7(3)
C5C C4C C9C C8C 0.4(5)
C5C C6C C7C C8C -0.5(5)
C6C C7C C8C N2C 179.9(3)
C6C C7C C8C C9C 1.8(5)
C7C C8C C9C N1C 178.3(3)
C7C C8C C9C C4C -1.8(5)
C8C N2C C10C C11C -179.2(3)
C9C N1C C1C C2C 1.5(6)
C9C C4C C5C C6C 0.9(5)
C10C N2C C8C C7C 14.4(5)
C10C N2C C8C C9C -167.4(3)
C10C C11C C12C C13C -178.8(3)
C10C C11C C22C O1C 1.9(5)
C10C C11C C22C C20C -178.3(3)
C11C C12C C13C C14C 175.7(3)
C11C C12C C13C C21C -2.5(5)
C12C C11C C22C O1C -177.4(3)
C12C C11C C22C C20C 2.4(4)
C12C C13C C14C C15C 154.7(3)
C12C C13C C21C N3C -177.5(3)
C12C C13C C21C C20C 1.6(5)
C13C C14C C15C C16C 52.7(4)
C14C C13C C21C N3C 4.3(5)
C14C C13C C21C C20C -176.6(3)
C14C C15C C16C N3C -57.6(4)
C16C N3C C17C C18C 159.3(3)
C16C N3C C21C C13C -9.3(5)
C16C N3C C21C C20C 171.6(3)
C17C N3C C16C C15C -163.8(3)
C17C N3C C21C C13C -167.8(3)
C17C N3C C21C C20C 13.1(5)
C17C C18C C19C C20C -45.4(4)
C18C C19C C20C C21C 19.5(5)
C18C C19C C20C C22C -162.9(3)
C19C C20C C21C N3C -2.0(5)
C19C C20C C21C C13C 178.8(3)
C19C C20C C22C O1C -1.0(4)
C19C C20C C22C C11C 179.1(3)
C21C N3C C16C C15C 36.7(5)
C21C N3C C17C C18C -40.8(4)
C21C C13C C14C C15C -27.1(4)
C21C C20C C22C O1C 176.6(3)
C21C C20C C22C C11C -3.2(5)
C22C C11C C12C C13C 0.5(5)
C22C C20C C21C N3C -179.6(3)
C22C C20C C21C C13C 1.3(5)
Zn1D O1CC C1CC O2CC -15.2(5)
Zn1D O1CC C1CC C2CC 165.2(3)
Zn1D O1DD C1DD O2DD -3.1(4)
Zn1D O1DD C1DD C2DD 177.2(3)
Zn1D O2DD C1DD O1DD 2.6(3)
Zn1D O2DD C1DD C2DD -177.7(4)
Zn1D O1D C22D C11D -6.6(4)
Zn1D O1D C22D C20D 172.7(2)
Zn1D N1D C1D C2D -175.5(3)
Zn1D N1D C9D C4D 176.4(2)
Zn1D N1D C9D C8D -2.8(3)
Zn1D N2D C8D C7D -178.3(3)
Zn1D N2D C8D C9D 0.9(3)
Zn1D N2D C10D C11D -0.7(5)
N1D C1D C2D C3D -0.1(6)
N2D C8D C9D N1D 1.3(4)
N2D C8D C9D C4D -177.8(3)
N2D C10D C11D C12D -177.7(3)
N2D C10D C11D C22D 1.9(5)
N3D C17D C18D C19D 60.6(4)
C1D N1D C9D C4D -0.1(5)
C1D N1D C9D C8D -179.3(3)
C1D C2D C3D C4D -0.4(5)
C2D C3D C4D C5D -179.6(3)
C2D C3D C4D C9D 0.7(5)
C3D C4D C5D C6D -179.7(3)
C3D C4D C9D N1D -0.4(4)
C3D C4D C9D C8D 178.7(3)
C4D C5D C6D C7D 0.6(5)
C5D C4D C9D N1D 179.8(3)
C5D C4D C9D C8D -1.1(4)
C5D C6D C7D C8D -0.2(5)
C6D C7D C8D N2D 178.4(3)
C6D C7D C8D C9D -0.8(5)
C7D C8D C9D N1D -179.4(3)
C7D C8D C9D C4D 1.4(4)
C8D N2D C10D C11D 177.7(3)
C9D N1D C1D C2D 0.4(5)
C9D C4D C5D C6D 0.0(5)
C10D N2D C8D C7D 3.1(5)
C10D N2D C8D C9D -177.7(3)
C10D C11D C12D C13D 177.7(3)
C10D C11D C22D O1D 1.8(5)
C10D C11D C22D C20D -177.4(3)
C11D C12D C13D C14D 179.2(3)
C11D C12D C13D C21D 0.5(5)
C12D C11D C22D O1D -178.5(3)
C12D C11D C22D C20D 2.2(4)
C12D C13D C14D C15D 158.5(3)
C12D C13D C21D N3D -178.5(3)
C12D C13D C21D C20D 0.5(4)
C13D C14D C15D C16D 49.9(4)
C14D C13D C21D N3D 2.8(5)
C14D C13D C21D C20D -178.2(3)
C14D C15D C16D N3D -60.0(4)
C16D N3D C17D C18D 161.0(3)
C16D N3D C21D C13D -12.8(5)
C16D N3D C21D C20D 168.2(3)
C17D N3D C16D C15D -164.1(3)
C17D N3D C21D C13D -165.6(3)
C17D N3D C21D C20D 15.3(4)
C17D C18D C19D C20D -48.0(4)
C18D C19D C20D C21D 20.3(4)
C18D C19D C20D C22D -161.2(3)
C19D C20D C21D N3D -2.6(5)
C19D C20D C21D C13D 178.4(3)
C19D C20D C22D O1D 0.9(4)
C19D C20D C22D C11D -179.8(3)
C21D N3D C16D C15D 42.2(4)
C21D N3D C17D C18D -44.8(4)
C21D C13D C14D C15D -22.9(4)
C21D C20D C22D O1D 179.4(3)
C21D C20D C22D C11D -1.3(4)
C22D C11D C12D C13D -1.9(5)
C22D C20D C21D N3D 178.9(3)
C22D C20D C21D C13D -0.1(5)
